data_2239250
loop_
_publ_author_name
'Buvaylo, Elena A.'
'Kokozay, Vladimir N.'
'Vassilyeva, Olga Yu.'
'Skelton, Brian W.'

_publ_section_title
;
 Bis{2-[(pyridin-2-yl)methylideneamino]benzoato-\k^3^<i>N</i>,<i>N</i>',<i>O</i>}chromium(III)
 nitrate monohydrate
;
_journal_coeditor_code TK5300
_journal_issue 4
_journal_name_full 'Acta Crystallographica Section E'
_journal_page_first m136
_journal_paper_doi 10.1107/S1600536814005649
_journal_volume 70
_journal_year 2014
_chemical_formula_iupac '[Cr (C13 H9 N2 O2)2] N O3, H2 O'
_chemical_formula_moiety 'C26 H18 Cr N4 O4 +, N O3 -, H2 O'
_chemical_formula_sum 'C26 H20 Cr N5 O8'
_chemical_formula_weight 582.47
_chemical_name_systematic
'Bis{2-[(pyridin-2-yl)methylideneamino]benzoato-\k^3^<i>N</i>,<i>N</i>',<i>O</i>}chromium(III) nitrate monohydrate'
_space_group_IT_number 2
_symmetry_cell_setting triclinic
_symmetry_space_group_name_Hall '-P 1'
_symmetry_space_group_name_H-M 'P -1'
_atom_sites_solution_hydrogens geom
_atom_sites_solution_primary direct
_atom_sites_solution_secondary difmap
_audit_creation_method 'WinGX routine CIF_UPDATE'
_cell_angle_alpha 86.105(11)
_cell_angle_beta 79.290(11)
_cell_angle_gamma 85.566(11)
_cell_formula_units_Z 2
_cell_length_a 7.9131(11)
_cell_length_b 11.4929(15)
_cell_length_c 13.5627(18)
_cell_measurement_reflns_used 1206
_cell_measurement_temperature 100(2)
_cell_measurement_theta_max 67.1713
_cell_measurement_theta_min 3.3186
_cell_volume 1206.5(3)
_computing_cell_refinement
;
CrysAlis PRO (Agilent, 2011)
;
_computing_data_collection
;
CrysAlis PRO (Agilent, 2011)
;
_computing_data_reduction
;
CrysAlis PRO (Agilent, 2011)
;
_computing_molecular_graphics 'ORTEPII (Johnson, 1976)'
_computing_publication_material 'WinGX (Farrugia, 2012)'
_computing_structure_refinement 'SHELXL97 (Sheldrick, 2008)'
_computing_structure_solution 'SIR92 (Altomare <i>et al.</i>, 1994)'
_diffrn_ambient_temperature 100(2)
_diffrn_detector_area_resol_mean 10.4738
_diffrn_measured_fraction_theta_full 0.987
_diffrn_measured_fraction_theta_max 0.987
_diffrn_measurement_device_type 'Oxford Diffraction Gemini'
_diffrn_measurement_method '\w scans'
_diffrn_radiation_monochromator graphite
_diffrn_radiation_type CuK\a
_diffrn_radiation_wavelength 1.54178
_diffrn_reflns_av_R_equivalents 0.0831
_diffrn_reflns_limit_h_max 9
_diffrn_reflns_limit_h_min -9
_diffrn_reflns_limit_k_max 13
_diffrn_reflns_limit_k_min -11
_diffrn_reflns_limit_l_max 16
_diffrn_reflns_limit_l_min -10
_diffrn_reflns_number 9601
_diffrn_reflns_theta_full 66.99
_diffrn_reflns_theta_max 66.99
_diffrn_reflns_theta_min 3.32
_exptl_absorpt_coefficient_mu 4.467
_exptl_absorpt_correction_T_max 0.892
_exptl_absorpt_correction_T_min 0.681
_exptl_absorpt_correction_type analytical
_exptl_absorpt_process_details '(Clark & Reid, 1995)'
_exptl_crystal_colour red-brown
_exptl_crystal_density_diffrn 1.603
_exptl_crystal_density_method 'not measured'
_exptl_crystal_description rod
_exptl_crystal_F_000 598
_exptl_crystal_size_max 0.11
_exptl_crystal_size_mid 0.05
_exptl_crystal_size_min 0.025
_refine_diff_density_max 0.434
_refine_diff_density_min -0.267
_refine_ls_extinction_method none
_refine_ls_goodness_of_fit_ref 0.987
_refine_ls_hydrogen_treatment constr
_refine_ls_matrix_type full
_refine_ls_number_parameters 379
_refine_ls_number_reflns 4251
_refine_ls_number_restraints 0
_refine_ls_restrained_S_all 0.987
_refine_ls_R_factor_all 0.0976
_refine_ls_R_factor_gt 0.0568
_refine_ls_shift/su_max 0.002
_refine_ls_shift/su_mean 0
_refine_ls_structure_factor_coef Fsqd
_refine_ls_weighting_details 'calc w=1/[\s^2^(Fo^2^)+(0.0496P)^2^] where P=(Fo^2^+2Fc^2^)/3'
_refine_ls_weighting_scheme calc
_refine_ls_wR_factor_gt 0.1186
_refine_ls_wR_factor_ref 0.1357
_reflns_number_gt 2790
_reflns_number_total 4251
_reflns_threshold_expression I>2\s(I)
_cod_data_source_file tk5300sup1.cf
_cod_data_source_block I
_cod_database_code 2239250
_cod_database_fobs_code 2239250

loop_
_symmetry_equiv_pos_as_xyz
'x, y, z'
'-x, -y, -z'

loop_
_atom_site_type_symbol
_atom_site_label
_atom_site_fract_x
_atom_site_fract_y
_atom_site_fract_z
_atom_site_U_iso_or_equiv
_atom_site_adp_type
_atom_site_calc_flag
_atom_site_refinement_flags
_atom_site_occupancy
_atom_site_symmetry_multiplicity
_atom_site_disorder_assembly
_atom_site_disorder_group
Cr Cr1 0.54166(9) 0.74547(6) 0.61375(5) 0.0373(2) Uani d . 1 1 . .
N N11 0.7561(4) 0.6436(3) 0.6386(2) 0.0358(8) Uani d . 1 1 . .
C C12 0.7217(6) 0.5754(4) 0.7256(3) 0.0413(10) Uani d . 1 1 . .
C C13 0.8463(6) 0.4967(4) 0.7569(3) 0.0477(11) Uani d . 1 1 . .
H H13 0.821 0.4509 0.8182 0.057 Uiso calc R 1 1 . .
C C14 1.0056(6) 0.4866(4) 0.6976(3) 0.0491(11) Uani d . 1 1 . .
H H14 1.0916 0.4319 0.7167 0.059 Uiso calc R 1 1 . .
C C15 1.0425(6) 0.5553(4) 0.6101(3) 0.0452(10) Uani d . 1 1 . .
H H15 1.1539 0.5499 0.5692 0.054 Uiso calc R 1 1 . .
C C16 0.9120(5) 0.6332(4) 0.5828(3) 0.0382(9) Uani d . 1 1 . .
H H16 0.9362 0.6803 0.5222 0.046 Uiso calc R 1 1 . .
C C10 0.5485(6) 0.5899(4) 0.7818(3) 0.0437(10) Uani d . 1 1 . .
H H10 0.5167 0.5473 0.8442 0.052 Uiso calc R 1 1 . .
N N10 0.4359(4) 0.6618(3) 0.7463(2) 0.0385(8) Uani d . 1 1 . .
C C21 0.1464(6) 0.7587(4) 0.7554(3) 0.0445(10) Uani d . 1 1 . .
C C22 0.2644(6) 0.6824(4) 0.7983(3) 0.0442(10) Uani d . 1 1 . .
C C23 0.2101(6) 0.6264(5) 0.8926(3) 0.0585(13) Uani d . 1 1 . .
H H23 0.2878 0.5734 0.9215 0.07 Uiso calc R 1 1 . .
C C24 0.0447(7) 0.6481(6) 0.9433(3) 0.0738(17) Uani d . 1 1 . .
H H24 0.0101 0.6101 1.0075 0.089 Uiso calc R 1 1 . .
C C25 -0.0730(7) 0.7238(6) 0.9031(4) 0.0772(19) Uani d . 1 1 . .
H H25 -0.1872 0.7381 0.9387 0.093 Uiso calc R 1 1 . .
C C26 -0.0193(6) 0.7777(5) 0.8101(4) 0.0597(13) Uani d . 1 1 . .
H H26 -0.0987 0.8301 0.782 0.072 Uiso calc R 1 1 . .
C C20 0.1775(6) 0.8256(4) 0.6544(3) 0.0457(10) Uani d . 1 1 . .
O O21 0.3303(4) 0.8357(3) 0.6057(2) 0.0465(7) Uani d . 1 1 . .
O O22 0.0532(4) 0.8712(3) 0.6203(3) 0.0635(9) Uani d . 1 1 . .
N N31 0.6119(5) 0.8854(3) 0.6813(2) 0.0418(8) Uani d . 1 1 . .
C C32 0.6966(6) 0.9635(4) 0.6123(3) 0.0467(11) Uani d . 1 1 . .
C C33 0.7415(6) 1.0696(4) 0.6378(4) 0.0548(12) Uani d . 1 1 . .
H H33 0.7988 1.1224 0.588 0.066 Uiso calc R 1 1 . .
C C34 0.7011(7) 1.0973(4) 0.7376(4) 0.0619(14) Uani d . 1 1 . .
H H34 0.732 1.1692 0.7576 0.074 Uiso calc R 1 1 . .
C C35 0.6163(7) 1.0201(5) 0.8070(4) 0.0620(14) Uani d . 1 1 . .
H H35 0.5875 1.0384 0.8756 0.074 Uiso calc R 1 1 . .
C C36 0.5720(6) 0.9140(4) 0.7769(3) 0.0538(12) Uani d . 1 1 . .
H H36 0.5123 0.8612 0.8257 0.065 Uiso calc R 1 1 . .
C C30 0.7297(6) 0.9282(4) 0.5101(3) 0.0449(10) Uani d . 1 1 . .
H H30 0.7933 0.9752 0.4581 0.054 Uiso calc R 1 1 . .
N N30 0.6723(4) 0.8323(3) 0.4901(2) 0.0397(8) Uani d . 1 1 . .
C C41 0.5867(5) 0.7161(4) 0.3666(3) 0.0399(10) Uani d . 1 1 . .
C C42 0.6963(5) 0.7961(4) 0.3896(3) 0.0419(10) Uani d . 1 1 . .
C C43 0.8237(6) 0.8424(4) 0.3149(3) 0.0547(12) Uani d . 1 1 . .
H H43 0.9 0.8948 0.3316 0.066 Uiso calc R 1 1 . .
C C44 0.8384(7) 0.8117(5) 0.2164(3) 0.0623(14) Uani d . 1 1 . .
H H44 0.9261 0.842 0.1658 0.075 Uiso calc R 1 1 . .
C C45 0.7261(7) 0.7375(5) 0.1919(3) 0.0571(13) Uani d . 1 1 . .
H H45 0.7342 0.7187 0.124 0.069 Uiso calc R 1 1 . .
C C46 0.6018(6) 0.6903(4) 0.2656(3) 0.0485(11) Uani d . 1 1 . .
H H46 0.525 0.6393 0.2476 0.058 Uiso calc R 1 1 . .
C C40 0.4502(6) 0.6555(4) 0.4412(3) 0.0415(10) Uani d . 1 1 . .
O O41 0.4786(4) 0.6332(2) 0.53221(18) 0.0402(7) Uani d . 1 1 . .
O O42 0.3241(4) 0.6254(3) 0.4119(2) 0.0503(8) Uani d . 1 1 . .
N N1 0.4349(7) 0.7154(5) 1.0410(3) 0.0656(12) Uani d . 1 1 . .
O O11 0.5173(8) 0.6206(5) 1.0362(4) 0.078(2) Uani d P 0.856(14) 1 A 1
O O12 0.2875(9) 0.7275(7) 1.0988(3) 0.078(2) Uani d P 0.856(14) 1 A 1
O O13 0.4921(9) 0.8027(4) 0.9909(3) 0.0713(17) Uani d P 0.856(14) 1 A 1
O O14 0.354(3) 0.668(2) 1.1045(15) 0.031(7) Uiso d P 0.144(14) 1 A 2
O O15 0.561(5) 0.656(4) 0.982(3) 0.089(12) Uiso d P 0.144(14) 1 A 2
O O16 0.389(7) 0.816(4) 0.995(3) 0.092(12) Uiso d P 0.144(14) 1 A 2
O O1 0.1743(16) 0.9903(10) 0.9800(8) 0.185(6) Uani d P 0.727(16) 1 B 1
O O2 0.129(2) 0.9116(18) 1.0468(15) 0.100(8) Uiso d P 0.273(16) 1 B 2

loop_
_atom_site_aniso_label
_atom_site_aniso_U_11
_atom_site_aniso_U_22
_atom_site_aniso_U_33
_atom_site_aniso_U_12
_atom_site_aniso_U_13
_atom_site_aniso_U_23
Cr1 0.0381(4) 0.0373(4) 0.0385(3) 0.0040(3) -0.0158(3) 0.0012(3)
N11 0.037(2) 0.0369(19) 0.0365(16) 0.0042(15) -0.0163(15) -0.0046(14)
C12 0.046(3) 0.040(2) 0.040(2) 0.003(2) -0.0167(19) -0.0007(18)
C13 0.055(3) 0.047(3) 0.043(2) 0.010(2) -0.021(2) 0.0056(19)
C14 0.048(3) 0.049(3) 0.052(2) 0.016(2) -0.025(2) 0.000(2)
C15 0.040(2) 0.048(3) 0.050(2) 0.005(2) -0.0144(19) -0.011(2)
C16 0.044(3) 0.036(2) 0.0366(19) -0.0026(18) -0.0126(18) 0.0002(17)
C10 0.054(3) 0.043(2) 0.0354(19) -0.002(2) -0.0125(19) 0.0000(18)
N10 0.040(2) 0.040(2) 0.0370(16) 0.0031(16) -0.0134(15) -0.0011(15)
C21 0.041(2) 0.049(3) 0.047(2) 0.005(2) -0.0178(19) -0.013(2)
C22 0.045(3) 0.056(3) 0.034(2) -0.005(2) -0.0132(18) -0.0095(19)
C23 0.047(3) 0.091(4) 0.039(2) 0.004(3) -0.015(2) -0.004(2)
C24 0.052(3) 0.133(6) 0.036(2) -0.003(3) -0.008(2) 0.003(3)
C25 0.045(3) 0.136(6) 0.050(3) 0.012(3) -0.011(2) -0.024(3)
C26 0.045(3) 0.078(4) 0.061(3) 0.003(3) -0.020(2) -0.019(3)
C20 0.041(3) 0.034(2) 0.067(3) -0.0011(19) -0.022(2) -0.006(2)
O21 0.0393(18) 0.0467(18) 0.0559(16) 0.0077(14) -0.0209(14) 0.0026(14)
O22 0.0394(18) 0.057(2) 0.094(2) 0.0046(16) -0.0276(17) 0.0244(18)
N31 0.043(2) 0.0366(19) 0.0499(19) 0.0056(16) -0.0218(16) -0.0053(16)
C32 0.040(2) 0.036(2) 0.069(3) 0.006(2) -0.028(2) 0.003(2)
C33 0.045(3) 0.036(3) 0.090(3) 0.007(2) -0.033(2) -0.006(2)
C34 0.059(3) 0.041(3) 0.096(4) 0.013(2) -0.042(3) -0.018(3)
C35 0.066(3) 0.055(3) 0.075(3) 0.016(3) -0.037(3) -0.022(3)
C36 0.053(3) 0.055(3) 0.058(3) 0.008(2) -0.023(2) -0.007(2)
C30 0.040(2) 0.036(2) 0.060(3) 0.0017(19) -0.017(2) 0.006(2)
N30 0.0346(19) 0.041(2) 0.0443(18) 0.0032(16) -0.0158(15) 0.0069(15)
C41 0.036(2) 0.045(2) 0.038(2) 0.0094(19) -0.0125(17) 0.0020(18)
C42 0.035(2) 0.044(2) 0.045(2) 0.0065(19) -0.0117(18) 0.0069(18)
C43 0.043(3) 0.058(3) 0.060(3) 0.002(2) -0.008(2) 0.007(2)
C44 0.053(3) 0.074(4) 0.051(3) 0.010(3) 0.003(2) 0.012(2)
C45 0.054(3) 0.070(3) 0.043(2) 0.016(3) -0.008(2) 0.005(2)
C46 0.049(3) 0.049(3) 0.046(2) 0.019(2) -0.016(2) -0.001(2)
C40 0.043(3) 0.038(2) 0.045(2) 0.0071(19) -0.0155(19) -0.0049(18)
O41 0.0452(17) 0.0414(16) 0.0371(13) -0.0019(13) -0.0171(12) 0.0030(11)
O42 0.0506(19) 0.060(2) 0.0462(15) -0.0083(15) -0.0226(14) 0.0020(14)
N1 0.085(4) 0.070(3) 0.047(2) -0.014(3) -0.024(2) 0.006(2)
O11 0.115(4) 0.058(3) 0.068(4) 0.007(3) -0.040(3) 0.002(3)
O12 0.081(4) 0.099(5) 0.051(2) -0.014(4) 0.001(2) -0.014(3)
O13 0.067(4) 0.077(3) 0.063(3) 0.005(3) -0.008(2) 0.024(2)
O1 0.227(12) 0.165(10) 0.144(8) 0.048(9) -0.028(8) 0.044(7)

loop_
_atom_type_symbol
_atom_type_description
_atom_type_scat_dispersion_real
_atom_type_scat_dispersion_imag
_atom_type_scat_source
C C 0.0181 0.0091 'International Tables Vol C Tables 4.2.6.8 and 6.1.1.4'
H H 0 0 'International Tables Vol C Tables 4.2.6.8 and 6.1.1.4'
N N 0.0311 0.018 'International Tables Vol C Tables 4.2.6.8 and 6.1.1.4'
O O 0.0492 0.0322 'International Tables Vol C Tables 4.2.6.8 and 6.1.1.4'
Cr Cr -0.1635 2.4439 'International Tables Vol C Tables 4.2.6.8 and 6.1.1.4'

loop_
_exptl_crystal_face_index_h
_exptl_crystal_face_index_k
_exptl_crystal_face_index_l
_exptl_crystal_face_perp_dist
1 0 0 0.0446
-1 0 0 0.0508
0 0 1 0.0138
0 0 -1 0.0131
0 1 0 0.0277
0 -1 0 0.0197
0 1 1 0.021
0 -1 -1 0.0201

loop_
_geom_angle_atom_site_label_1
_geom_angle_atom_site_label_2
_geom_angle_atom_site_label_3
_geom_angle
O41 Cr1 O21 89.52(12)
O41 Cr1 N30 91.12(13)
O21 Cr1 N30 92.67(13)
O41 Cr1 N10 94.27(13)
O21 Cr1 N10 92.10(14)
N30 Cr1 N10 172.82(14)
O41 Cr1 N11 92.27(12)
O21 Cr1 N11 173.61(13)
N30 Cr1 N11 93.43(14)
N10 Cr1 N11 81.65(14)
O41 Cr1 N31 170.57(13)
O21 Cr1 N31 86.65(13)
N30 Cr1 N31 80.47(14)
N10 Cr1 N31 94.47(14)
N11 Cr1 N31 92.48(13)
C16 N11 C12 118.7(3)
C16 N11 Cr1 130.0(3)
C12 N11 Cr1 111.3(3)
N11 C12 C13 121.7(4)
N11 C12 C10 115.7(4)
C13 C12 C10 122.6(4)
C14 C13 C12 118.5(4)
C14 C13 H13 120.7
C12 C13 H13 120.7
C13 C14 C15 120.4(4)
C13 C14 H14 119.8
C15 C14 H14 119.8
C14 C15 C16 118.4(4)
C14 C15 H15 120.8
C16 C15 H15 120.8
N11 C16 C15 122.3(4)
N11 C16 H16 118.9
C15 C16 H16 118.9
N10 C10 C12 119.5(4)
N10 C10 H10 120.2
C12 C10 H10 120.2
C10 N10 C22 122.7(4)
C10 N10 Cr1 111.8(3)
C22 N10 Cr1 125.4(3)
C26 C21 C22 118.3(4)
C26 C21 C20 114.1(4)
C22 C21 C20 127.6(4)
C23 C22 C21 119.2(4)
C23 C22 N10 120.3(4)
C21 C22 N10 120.5(4)
C24 C23 C22 120.1(5)
C24 C23 H23 120
C22 C23 H23 120
C23 C24 C25 121.7(5)
C23 C24 H24 119.2
C25 C24 H24 119.2
C26 C25 C24 117.9(5)
C26 C25 H25 121
C24 C25 H25 121
C25 C26 C21 122.7(5)
C25 C26 H26 118.6
C21 C26 H26 118.6
O22 C20 O21 120.4(4)
O22 C20 C21 119.0(4)
O21 C20 C21 120.6(4)
C20 O21 Cr1 131.4(3)
C36 N31 C32 118.1(4)
C36 N31 Cr1 129.7(3)
C32 N31 Cr1 111.8(3)
N31 C32 C33 122.8(4)
N31 C32 C30 114.8(4)
C33 C32 C30 122.4(5)
C32 C33 C34 118.4(5)
C32 C33 H33 120.8
C34 C33 H33 120.8
C35 C34 C33 119.3(5)
C35 C34 H34 120.3
C33 C34 H34 120.3
C34 C35 C36 120.0(5)
C34 C35 H35 120
C36 C35 H35 120
N31 C36 C35 121.4(5)
N31 C36 H36 119.3
C35 C36 H36 119.3
N30 C30 C32 119.4(4)
N30 C30 H30 120.3
C32 C30 H30 120.3
C30 N30 C42 121.3(4)
C30 N30 Cr1 113.3(3)
C42 N30 Cr1 125.3(3)
C42 C41 C46 117.7(4)
C42 C41 C40 125.8(3)
C46 C41 C40 116.5(4)
C43 C42 C41 120.7(4)
C43 C42 N30 120.6(4)
C41 C42 N30 118.7(4)
C44 C43 C42 119.8(5)
C44 C43 H43 120.1
C42 C43 H43 120.1
C45 C44 C43 120.1(5)
C45 C44 H44 119.9
C43 C44 H44 119.9
C44 C45 C46 120.3(4)
C44 C45 H45 119.9
C46 C45 H45 119.9
C45 C46 C41 121.3(5)
C45 C46 H46 119.4
C41 C46 H46 119.4
O42 C40 O41 123.6(4)
O42 C40 C41 118.6(4)
O41 C40 C41 117.6(4)
C40 O41 Cr1 124.6(3)
O11 N1 O13 121.1(6)
O11 N1 O12 120.9(6)
O13 N1 O12 118.0(6)
O14 N1 O15 119(2)
O14 N1 O16 126(2)
O15 N1 O16 111(2)

loop_
_geom_bond_atom_site_label_1
_geom_bond_atom_site_label_2
_geom_bond_distance
_geom_bond_publ_flag
Cr1 O41 1.907(3) y
Cr1 O21 1.915(3) y
Cr1 N30 2.041(3) y
Cr1 N10 2.047(3) y
Cr1 N11 2.053(3) y
Cr1 N31 2.065(3) y
N11 C16 1.323(5) ?
N11 C12 1.367(5) ?
C12 C13 1.391(6) ?
C12 C10 1.443(6) ?
C13 C14 1.365(7) ?
C13 H13 0.95 ?
C14 C15 1.377(6) ?
C14 H14 0.95 ?
C15 C16 1.400(6) ?
C15 H15 0.95 ?
C16 H16 0.95 ?
C10 N10 1.304(5) ?
C10 H10 0.95 ?
N10 C22 1.418(6) ?
C21 C26 1.390(7) ?
C21 C22 1.409(6) ?
C21 C20 1.513(7) ?
C22 C23 1.401(6) ?
C23 C24 1.373(7) ?
C23 H23 0.95 ?
C24 C25 1.386(8) ?
C24 H24 0.95 ?
C25 C26 1.375(8) ?
C25 H25 0.95 ?
C26 H26 0.95 ?
C20 O22 1.229(5) ?
C20 O21 1.275(5) ?
N31 C36 1.334(6) ?
N31 C32 1.369(6) ?
C32 C33 1.380(6) ?
C32 C30 1.442(6) ?
C33 C34 1.385(7) ?
C33 H33 0.95 ?
C34 C35 1.367(8) ?
C34 H34 0.95 ?
C35 C36 1.401(7) ?
C35 H35 0.95 ?
C36 H36 0.95 ?
C30 N30 1.287(5) ?
C30 H30 0.95 ?
N30 C42 1.427(5) ?
C41 C42 1.400(6) ?
C41 C46 1.403(6) ?
C41 C40 1.513(6) ?
C42 C43 1.398(6) ?
C43 C44 1.387(7) ?
C43 H43 0.95 ?
C44 C45 1.375(8) ?
C44 H44 0.95 ?
C45 C46 1.380(7) ?
C45 H45 0.95 ?
C46 H46 0.95 ?
C40 O42 1.222(5) ?
C40 O41 1.300(5) ?
N1 O14 1.11(2) ?
N1 O11 1.225(7) ?
N1 O13 1.239(7) ?
N1 O12 1.282(8) ?
N1 O15 1.33(4) ?
N1 O16 1.33(4) ?
